data_2215627
loop_
_publ_author_name
'Tamazyan, Rafael'
'Ayvazyan, Armen'
'Martirosyan, Ashot'
'Harutyunyan, Gohar'
'Raymond Schinazi'

_publ_section_title
;
 1-(4-Methylphenyl)-5-oxo-2-phenylpyrrolidine-2-carboxamide--methanol
 (1/1)
;
_journal_coeditor_code OM2158
_journal_issue 10
_journal_name_full 'Acta Crystallographica Section E'
_journal_page_first o4017
_journal_page_last o4017
_journal_paper_doi 10.1107/S1600536807043188
_journal_volume 63
_journal_year 2007
_chemical_formula_iupac 'C18 H18 N2 O2, C H4 O'
_chemical_formula_moiety 'C18 H18 N2 O2, C H4 O'
_chemical_formula_sum 'C19 H22 N2 O3'
_chemical_formula_weight 326.39
_chemical_melting_point 96.0
_chemical_name_systematic
;
 1-(4-methylphenyl)-5-oxo-2-phenylpyrrolidine-2-carboxamide
--methanol (1/1)
;
_space_group_IT_number 14
_symmetry_cell_setting monoclinic
_symmetry_space_group_name_Hall '-P 2yn'
_symmetry_space_group_name_H-M 'P 1 21/n 1'
_atom_sites_solution_hydrogens geom
_atom_sites_solution_primary direct
_atom_sites_solution_secondary difmap
_audit_creation_method SHELXL-97
_cell_angle_alpha 90.00
_cell_angle_beta 94.47(3)
_cell_angle_gamma 90.00
_cell_formula_units_Z 4
_cell_length_a 7.9421(16)
_cell_length_b 20.761(4)
_cell_length_c 10.403(2)
_cell_measurement_reflns_used 25
_cell_measurement_temperature 293(2)
_cell_measurement_theta_max 15
_cell_measurement_theta_min 10
_cell_volume 1710.1(6)
_computing_cell_refinement 'CAD-4 LS (Enraf--Nonius, 1988)'
_computing_data_collection 'CAD-4 DATCOL (Enraf--Nonius, 1988)'
_computing_data_reduction 'HELENA  (Spek, 1997)'
_computing_molecular_graphics 'SHELXTL-NT (Bruker, 2000) and  ORTEPII (Johnson, 1976)'
_computing_publication_material 'SHELXTL-NT (Bruker 2000)'
_computing_structure_refinement 'SHELXL97 (Sheldrick, 1997)'
_computing_structure_solution 'SHELXS97 (Sheldrick, 1997)'
_diffrn_ambient_temperature 293(2)
_diffrn_measured_fraction_theta_full 1.000
_diffrn_measured_fraction_theta_max 1.000
_diffrn_measurement_device_type 'Enraf--Nonius CAD-4'
_diffrn_measurement_method \q/2\q
_diffrn_radiation_monochromator graphite
_diffrn_radiation_source 'fine-focus sealed tube'
_diffrn_radiation_type MoK\a
_diffrn_radiation_wavelength 0.71073
_diffrn_reflns_av_R_equivalents 0.0297
_diffrn_reflns_av_sigmaI/netI 0.0379
_diffrn_reflns_limit_h_max 10
_diffrn_reflns_limit_h_min -10
_diffrn_reflns_limit_k_max 27
_diffrn_reflns_limit_k_min 0
_diffrn_reflns_limit_l_max 13
_diffrn_reflns_limit_l_min -13
_diffrn_reflns_number 8228
_diffrn_reflns_theta_full 27.97
_diffrn_reflns_theta_max 27.97
_diffrn_reflns_theta_min 1.96
_diffrn_standards_decay_% 0
_diffrn_standards_interval_time 180
_diffrn_standards_number 3
_exptl_absorpt_coefficient_mu 0.086
_exptl_absorpt_correction_type none
_exptl_crystal_colour colourless
_exptl_crystal_density_diffrn 1.268
_exptl_crystal_density_method 'not measured'
_exptl_crystal_description prism
_exptl_crystal_F_000 696
_exptl_crystal_size_max 0.35
_exptl_crystal_size_mid 0.28
_exptl_crystal_size_min 0.23
_refine_diff_density_max 0.219
_refine_diff_density_min -0.218
_refine_ls_extinction_method none
_refine_ls_goodness_of_fit_ref 1.021
_refine_ls_hydrogen_treatment mixed
_refine_ls_matrix_type full
_refine_ls_number_parameters 283
_refine_ls_number_reflns 4122
_refine_ls_number_restraints 0
_refine_ls_restrained_S_all 1.021
_refine_ls_R_factor_all 0.0676
_refine_ls_R_factor_gt 0.0431
_refine_ls_shift/su_max 0.000
_refine_ls_shift/su_mean 0.000
_refine_ls_structure_factor_coef Fsqd
_refine_ls_weighting_details 'calc w=1/[\s^2^(Fo^2^)+(0.0491P)^2^+0.3702P] where P=(Fo^2^+2Fc^2^)/3'
_refine_ls_weighting_scheme calc
_refine_ls_wR_factor_gt 0.0993
_refine_ls_wR_factor_ref 0.1102
_reflns_number_gt 2990
_reflns_number_total 4122
_reflns_threshold_expression I>2\s(I)
_cod_data_source_file om2158.cif
_cod_data_source_block I
_cod_original_cell_volume 1710.2(6)
_cod_original_sg_symbol_H-M 'P 21/n'
_cod_database_code 2215627
_cod_database_fobs_code 2215627

loop_
_symmetry_equiv_pos_as_xyz
'x, y, z'
'-x+1/2, y+1/2, -z+1/2'
'-x, -y, -z'
'x-1/2, -y-1/2, z-1/2'

loop_
_atom_site_type_symbol
_atom_site_label
_atom_site_fract_x
_atom_site_fract_y
_atom_site_fract_z
_atom_site_U_iso_or_equiv
_atom_site_adp_type
_atom_site_calc_flag
_atom_site_refinement_flags
_atom_site_occupancy
C C1 0.09584(16) 0.29428(7) 0.70924(12) 0.0236(3) Uani d . 1
N N1 0.25160(13) 0.28492(5) 0.64212(10) 0.0241(2) Uani d . 1
O O1 0.46719(12) 0.21200(5) 0.63351(11) 0.0363(3) Uani d . 1
C C2 0.13038(19) 0.24956(8) 0.82787(13) 0.0304(3) Uani d . 1
H H2A 0.192(2) 0.2739(8) 0.8979(16) 0.036(4) Uiso d . 1
H H2B 0.024(2) 0.2325(8) 0.8585(16) 0.041(5) Uiso d . 1
H H2NA -0.297(2) 0.2556(9) 0.6374(18) 0.046(5) Uiso d . 1
H H2NB -0.222(2) 0.3044(9) 0.7367(18) 0.043(5) Uiso d . 1
N N2 -0.20793(15) 0.27778(7) 0.66831(13) 0.0310(3) Uani d . 1
O O2 -0.03691(12) 0.22527(5) 0.54227(10) 0.0348(3) Uani d . 1
C C3 0.24343(19) 0.19719(8) 0.77964(15) 0.0326(3) Uani d . 1
H H3A 0.320(2) 0.1794(9) 0.8450(17) 0.042(5) Uiso d . 1
H H3B 0.175(2) 0.1615(9) 0.7353(17) 0.043(5) Uiso d . 1
C C4 0.33748(16) 0.23050(7) 0.67804(13) 0.0265(3) Uani d . 1
C C5 0.30378(16) 0.32782(7) 0.54477(13) 0.0242(3) Uani d . 1
C C6 0.43874(17) 0.36892(7) 0.57445(15) 0.0305(3) Uani d . 1
H H6 0.493(2) 0.3684(8) 0.6611(16) 0.033(4) Uiso d . 1
C C7 0.4904(2) 0.41026(8) 0.48041(16) 0.0362(3) Uani d . 1
H H7 0.582(2) 0.4392(9) 0.4998(17) 0.046(5) Uiso d . 1
C C8 0.4083(2) 0.41248(7) 0.35797(15) 0.0351(3) Uani d . 1
C C9 0.4635(3) 0.45847(9) 0.25726(19) 0.0544(5) Uani d . 1
H H9A 0.4045 0.4986 0.2633 0.082 Uiso calc R 1
H H9B 0.4384 0.4403 0.1731 0.082 Uiso calc R 1
H H9C 0.5829 0.4658 0.2712 0.082 Uiso calc R 1
C C10 0.2733(2) 0.37093(8) 0.33059(15) 0.0343(3) Uani d . 1
H H10 0.215(2) 0.3694(8) 0.2450(18) 0.042(5) Uiso d . 1
C C11 0.22140(18) 0.32872(7) 0.42227(14) 0.0292(3) Uani d . 1
H H11 0.132(2) 0.2979(8) 0.4011(16) 0.035(4) Uiso d . 1
C C12 -0.05730(16) 0.26366(7) 0.62983(12) 0.0243(3) Uani d . 1
C C13 0.07342(17) 0.36569(7) 0.73870(14) 0.0286(3) Uani d . 1
C C14 -0.0165(2) 0.40578(8) 0.65111(16) 0.0377(4) Uani d . 1
H H14 -0.067(2) 0.3876(9) 0.5741(19) 0.050(5) Uiso d . 1
C C15 -0.0277(2) 0.47155(9) 0.6730(2) 0.0475(4) Uani d . 1
H H15 -0.092(3) 0.4978(11) 0.612(2) 0.061(6) Uiso d . 1
C C16 0.0504(3) 0.49807(9) 0.7833(2) 0.0546(5) Uani d . 1
H H16 0.042(3) 0.5427(11) 0.799(2) 0.062(6) Uiso d . 1
C C17 0.1403(3) 0.45928(10) 0.8694(2) 0.0606(6) Uani d . 1
H H17 0.197(3) 0.4758(12) 0.947(2) 0.080(7) Uiso d . 1
C C18 0.1530(2) 0.39355(9) 0.84826(18) 0.0455(4) Uani d . 1
H H18 0.224(3) 0.3675(10) 0.908(2) 0.060(6) Uiso d . 1
O O3 0.15641(18) 0.15833(7) 0.38084(12) 0.0523(4) Uani d . 1
H H3O 0.099(3) 0.1805(12) 0.430(2) 0.078(8) Uiso d . 1
C C19 0.2047(3) 0.10171(9) 0.44502(18) 0.0544(5) Uani d . 1
H H19A 0.2758 0.1118 0.5212 0.082 Uiso calc R 1
H H19B 0.2654 0.0749 0.3894 0.082 Uiso calc R 1
H H19C 0.1060 0.0793 0.4688 0.082 Uiso calc R 1

loop_
_atom_site_aniso_label
_atom_site_aniso_U_11
_atom_site_aniso_U_22
_atom_site_aniso_U_33
_atom_site_aniso_U_12
_atom_site_aniso_U_13
_atom_site_aniso_U_23
C1 0.0186(6) 0.0312(7) 0.0213(6) -0.0009(5) 0.0034(5) -0.0005(5)
N1 0.0175(5) 0.0297(6) 0.0253(5) 0.0008(4) 0.0037(4) 0.0033(5)
O1 0.0213(5) 0.0366(6) 0.0515(6) 0.0041(4) 0.0057(4) 0.0027(5)
C2 0.0288(7) 0.0387(8) 0.0235(7) -0.0044(6) 0.0001(6) 0.0048(6)
N2 0.0194(5) 0.0407(7) 0.0334(6) -0.0021(5) 0.0045(5) -0.0081(6)
O2 0.0247(5) 0.0455(6) 0.0341(5) 0.0002(4) 0.0018(4) -0.0143(5)
C3 0.0267(7) 0.0361(8) 0.0343(8) -0.0025(6) -0.0015(6) 0.0106(7)
C4 0.0192(6) 0.0279(7) 0.0318(7) -0.0024(5) -0.0028(5) 0.0008(6)
C5 0.0200(6) 0.0265(7) 0.0269(6) 0.0034(5) 0.0062(5) 0.0006(5)
C6 0.0264(7) 0.0331(8) 0.0321(7) -0.0014(6) 0.0024(6) 0.0010(6)
C7 0.0317(8) 0.0320(8) 0.0459(9) -0.0056(6) 0.0093(7) 0.0032(7)
C8 0.0388(8) 0.0299(8) 0.0386(8) 0.0081(6) 0.0166(6) 0.0073(6)
C9 0.0663(12) 0.0456(10) 0.0547(11) 0.0038(9) 0.0260(9) 0.0187(9)
C10 0.0392(8) 0.0365(8) 0.0275(7) 0.0075(7) 0.0042(6) 0.0039(6)
C11 0.0267(7) 0.0323(7) 0.0287(7) 0.0005(6) 0.0022(5) 0.0005(6)
C12 0.0210(6) 0.0291(7) 0.0230(6) 0.0006(5) 0.0021(5) 0.0020(5)
C13 0.0224(6) 0.0324(7) 0.0322(7) -0.0017(5) 0.0093(5) -0.0035(6)
C14 0.0421(9) 0.0360(8) 0.0359(8) 0.0037(7) 0.0083(7) -0.0008(7)
C15 0.0505(10) 0.0371(9) 0.0570(11) 0.0067(8) 0.0173(9) 0.0043(8)
C16 0.0558(11) 0.0317(9) 0.0786(14) -0.0040(8) 0.0191(10) -0.0131(9)
C17 0.0626(13) 0.0473(12) 0.0702(14) -0.0063(10) -0.0055(11) -0.0251(10)
C18 0.0433(9) 0.0416(10) 0.0501(10) -0.0011(8) -0.0055(8) -0.0125(8)
O3 0.0678(9) 0.0518(8) 0.0404(7) 0.0186(7) 0.0246(6) 0.0102(6)
C19 0.0786(14) 0.0398(10) 0.0466(10) 0.0067(9) 0.0168(9) 0.0003(8)

loop_
_atom_type_symbol
_atom_type_description
_atom_type_scat_dispersion_real
_atom_type_scat_dispersion_imag
_atom_type_scat_source
C C 0.0033 0.0016 'International Tables Vol C Tables 4.2.6.8 and 6.1.1.4'
H H 0.0000 0.0000 'International Tables Vol C Tables 4.2.6.8 and 6.1.1.4'
N N 0.0061 0.0033 'International Tables Vol C Tables 4.2.6.8 and 6.1.1.4'
O O 0.0106 0.0060 'International Tables Vol C Tables 4.2.6.8 and 6.1.1.4'

loop_
_geom_angle_atom_site_label_1
_geom_angle_atom_site_label_2
_geom_angle_atom_site_label_3
_geom_angle
_geom_angle_publ_flag
N1 C1 C13 109.70(10) n
N1 C1 C2 101.20(10) n
C13 C1 C2 115.94(11) n
N1 C1 C12 110.13(10) n
C13 C1 C12 113.94(11) n
C2 C1 C12 105.12(11) n
C4 N1 C5 123.02(11) n
C4 N1 C1 113.58(11) n
C5 N1 C1 123.36(11) n
C3 C2 C1 103.77(11) n
C3 C2 H2A 109.7(10) n
C1 C2 H2A 109.2(10) n
C3 C2 H2B 113.0(10) n
C1 C2 H2B 111.5(10) n
H2A C2 H2B 109.5(14) n
C12 N2 H2NA 119.4(12) n
C12 N2 H2NB 122.6(11) n
H2NA N2 H2NB 117.0(17) n
C4 C3 C2 103.93(12) n
C4 C3 H3A 110.7(11) n
C2 C3 H3A 113.8(11) n
C4 C3 H3B 107.2(10) n
C2 C3 H3B 111.2(10) n
H3A C3 H3B 109.6(15) n
O1 C4 N1 125.23(13) n
O1 C4 C3 126.77(13) n
N1 C4 C3 107.99(12) n
C6 C5 C11 119.85(13) n
C6 C5 N1 119.09(12) n
C11 C5 N1 121.06(12) n
C5 C6 C7 119.35(14) n
C5 C6 H6 118.8(10) n
C7 C6 H6 121.8(10) n
C8 C7 C6 121.63(15) n
C8 C7 H7 118.1(11) n
C6 C7 H7 120.2(11) n
C7 C8 C10 117.95(14) n
C7 C8 C9 121.19(16) n
C10 C8 C9 120.85(16) n
C8 C9 H9A 109.5 n
C8 C9 H9B 109.5 n
H9A C9 H9B 109.5 n
C8 C9 H9C 109.5 n
H9A C9 H9C 109.5 n
H9B C9 H9C 109.5 n
C11 C10 C8 121.32(15) n
C11 C10 H10 117.6(11) n
C8 C10 H10 121.0(10) n
C10 C11 C5 119.88(14) n
C10 C11 H11 121.0(10) n
C5 C11 H11 119.0(10) n
O2 C12 N2 122.78(13) n
O2 C12 C1 121.09(12) n
N2 C12 C1 115.95(12) n
C18 C13 C14 117.86(15) n
C18 C13 C1 121.16(14) n
C14 C13 C1 120.78(13) n
C15 C14 C13 121.18(17) n
C15 C14 H14 120.1(12) n
C13 C14 H14 118.7(12) n
C16 C15 C14 120.00(19) n
C16 C15 H15 120.7(13) n
C14 C15 H15 119.3(13) n
C17 C16 C15 119.35(18) n
C17 C16 H16 120.4(13) n
C15 C16 H16 120.2(13) n
C16 C17 C18 121.15(19) n
C16 C17 H17 122.0(15) n
C18 C17 H17 116.8(15) n
C13 C18 C17 120.46(19) n
C13 C18 H18 119.8(12) n
C17 C18 H18 119.6(12) n
C19 O3 H3O 108.3(17) n
O3 C19 H19A 109.5 n
O3 C19 H19B 109.5 n
H19A C19 H19B 109.5 n
O3 C19 H19C 109.5 n
H19A C19 H19C 109.5 n
H19B C19 H19C 109.5 n

loop_
_geom_bond_atom_site_label_1
_geom_bond_atom_site_label_2
_geom_bond_distance
_geom_bond_publ_flag
C1 N1 1.4800(16) n
C1 C13 1.527(2) n
C1 C2 1.5517(19) n
C1 C12 1.5522(18) n
N1 C4 1.3571(17) n
N1 C5 1.4338(17) n
O1 C4 1.2238(17) n
C2 C3 1.520(2) n
C2 H2A 0.985(17) n
C2 H2B 0.995(18) n
N2 C12 1.3236(17) n
N2 H2NA 0.88(2) n
N2 H2NB 0.915(19) n
O2 C12 1.2305(16) n
C3 C4 1.509(2) n
C3 H3A 0.953(18) n
C3 H3B 1.010(18) n
C5 C6 1.386(2) n
C5 C11 1.387(2) n
C6 C7 1.388(2) n
C6 H6 0.970(17) n
C7 C8 1.386(2) n
C7 H7 0.954(19) n
C8 C10 1.388(2) n
C8 C9 1.508(2) n
C9 H9A 0.9600 n
C9 H9B 0.9600 n
C9 H9C 0.9600 n
C10 C11 1.382(2) n
C10 H10 0.973(18) n
C11 H11 0.967(17) n
C13 C18 1.386(2) n
C13 C14 1.390(2) n
C14 C15 1.388(2) n
C14 H14 0.947(19) n
C15 C16 1.376(3) n
C15 H15 0.95(2) n
C16 C17 1.365(3) n
C16 H16 0.94(2) n
C17 C18 1.387(3) n
C17 H17 0.95(2) n
C18 H18 0.97(2) n
O3 C19 1.391(2) n
O3 H3O 0.84(3) n
C19 H19A 0.9600 n
C19 H19B 0.9600 n
C19 H19C 0.9600 n

loop_
_geom_hbond_atom_site_label_D
_geom_hbond_atom_site_label_H
_geom_hbond_atom_site_label_A
_geom_hbond_site_symmetry_D
_geom_hbond_site_symmetry_H
_geom_hbond_site_symmetry_A
_geom_hbond_distance_DH
_geom_hbond_distance_HA
_geom_hbond_distance_DA
_geom_hbond_angle_DHA
_geom_hbond_publ_flag
O3 H3o O2 1_555 1_555 1_555 0.84(2) 1.90(2) 2.741(2) 176(2) yes
N2 H2nB O3 4_665 4_665 1_555 0.91(2) 2.00(2) 2.860(2) 156(2) yes

loop_
_geom_torsion_atom_site_label_1
_geom_torsion_atom_site_label_2
_geom_torsion_atom_site_label_3
_geom_torsion_atom_site_label_4
_geom_torsion
_geom_torsion_publ_flag
C13 C1 N1 C4 142.23(12) n
C2 C1 N1 C4 19.24(14) n
C12 C1 N1 C4 -91.60(13) n
C13 C1 N1 C5 -40.05(16) n
C2 C1 N1 C5 -163.05(12) n
C12 C1 N1 C5 86.11(15) n
N1 C1 C2 C3 -29.06(13) n
C13 C1 C2 C3 -147.64(12) n
C12 C1 C2 C3 85.58(13) n
C1 C2 C3 C4 29.29(14) n
C5 N1 C4 O1 0.5(2) n
C1 N1 C4 O1 178.18(13) n
C5 N1 C4 C3 -178.68(12) n
C1 N1 C4 C3 -0.96(15) n
C2 C3 C4 O1 162.53(14) n
C2 C3 C4 N1 -18.35(15) n
C4 N1 C5 C6 -76.02(17) n
C1 N1 C5 C6 106.48(15) n
C4 N1 C5 C11 104.04(15) n
C1 N1 C5 C11 -73.46(17) n
C11 C5 C6 C7 -0.4(2) n
N1 C5 C6 C7 179.62(13) n
C5 C6 C7 C8 1.3(2) n
C6 C7 C8 C10 -1.2(2) n
C6 C7 C8 C9 178.85(15) n
C7 C8 C10 C11 0.2(2) n
C9 C8 C10 C11 -179.83(15) n
C8 C10 C11 C5 0.6(2) n
C6 C5 C11 C10 -0.5(2) n
N1 C5 C11 C10 179.43(13) n
N1 C1 C12 O2 15.40(18) n
C13 C1 C12 O2 139.14(13) n
C2 C1 C12 O2 -92.85(15) n
N1 C1 C12 N2 -169.31(12) n
C13 C1 C12 N2 -45.57(16) n
C2 C1 C12 N2 82.44(14) n
N1 C1 C13 C18 -84.59(16) n
C2 C1 C13 C18 29.21(19) n
C12 C1 C13 C18 151.44(14) n
N1 C1 C13 C14 90.18(15) n
C2 C1 C13 C14 -156.02(13) n
C12 C1 C13 C14 -33.79(17) n
C18 C13 C14 C15 -0.6(2) n
C1 C13 C14 C15 -175.51(14) n
C13 C14 C15 C16 -0.3(3) n
C14 C15 C16 C17 0.9(3) n
C15 C16 C17 C18 -0.6(3) n
C14 C13 C18 C17 0.9(3) n
C1 C13 C18 C17 175.77(16) n
C16 C17 C18 C13 -0.3(3) n
